data_7104312
loop_
_publ_author_name
'Pothiraja, Ramasamy'
'Milanov, Andrian P'
'Barreca, Davide'
'Gasparotto, Alberto'
'Becker, Hans-Werner'
'Winter, Manuela'
'Fischer, Roland A'
'Devi, Anjana'

_publ_section_title
;
 Hafnium carbamates and ureates: new class of precursors for
 low-temperature growth of HfO2 thin films.
;
_journal_issue 15
_journal_name_full 'Chemical communications (Cambridge, England)'
_journal_page_first 1978
_journal_page_last 1980
_journal_paper_doi 10.1039/b821128k
_journal_volume 34
_journal_year 2009
_chemical_formula_sum 'C28 H56 Hf N4 O8'
_chemical_formula_weight 755.26
_chemical_name_systematic
;
?
;
_space_group_IT_number 61
_symmetry_cell_setting orthorhombic
_symmetry_space_group_name_Hall '-P 2ac 2ab'
_symmetry_space_group_name_H-M 'P b c a'
_atom_sites_solution_hydrogens geom
_atom_sites_solution_primary direct
_atom_sites_solution_secondary difmap
_audit_creation_method SHELXL-97
_cell_angle_alpha 90.00
_cell_angle_beta 90.00
_cell_angle_gamma 90.00
_cell_formula_units_Z 8
_cell_length_a 18.7586(2)
_cell_length_b 18.7004(2)
_cell_length_c 20.4731(2)
_cell_measurement_reflns_used 3834
_cell_measurement_temperature 111(2)
_cell_measurement_theta_max 27.499
_cell_measurement_theta_min 2.618
_cell_volume 7181.83(13)
_computing_cell_refinement 'CrysAlis RED 171.32.24, Oxford Diffraction'
_computing_data_collection 'CrysAlis CCD 171.32.24, Oxford Diffraction'
_computing_data_reduction 'CrysAlis RED 171.32.24, Oxford Diffraction'
_computing_molecular_graphics SHELXL-97
_computing_publication_material SHELXL-97
_computing_structure_refinement 'SHELXL-97 (Sheldrick, 1997)'
_computing_structure_solution 'SHELXS-97 (Sheldrick, 1990)'
_diffrn_ambient_temperature 111(2)
_diffrn_measured_fraction_theta_full 0.998
_diffrn_measured_fraction_theta_max 0.998
_diffrn_measurement_device_type 'Sapphire2-CCD, Oxford Diffraction'
_diffrn_measurement_method '887 images at 1.0 deg. in \w and 15 sec.'
_diffrn_radiation_monochromator graphite
_diffrn_radiation_source 'Enhance (Mo) X-ray Source'
_diffrn_radiation_type MoK\a
_diffrn_radiation_wavelength 0.71073
_diffrn_reflns_av_R_equivalents 0.0391
_diffrn_reflns_av_sigmaI/netI 0.0223
_diffrn_reflns_limit_h_max 22
_diffrn_reflns_limit_h_min -22
_diffrn_reflns_limit_k_max 22
_diffrn_reflns_limit_k_min -22
_diffrn_reflns_limit_l_max 24
_diffrn_reflns_limit_l_min -24
_diffrn_reflns_number 89956
_diffrn_reflns_theta_full 25.00
_diffrn_reflns_theta_max 25.00
_diffrn_reflns_theta_min 3.08
_exptl_absorpt_coefficient_mu 2.951
_exptl_absorpt_correction_T_max 0.5257
_exptl_absorpt_correction_T_min 0.3775
_exptl_absorpt_correction_type 'numeric analytical'
_exptl_absorpt_process_details 'Gaussian face-indexed'
_exptl_crystal_colour colourless
_exptl_crystal_density_diffrn 1.397
_exptl_crystal_density_method 'not measured'
_exptl_crystal_description prism
_exptl_crystal_F_000 3104
_exptl_crystal_size_max 0.41
_exptl_crystal_size_mid 0.27
_exptl_crystal_size_min 0.25
_refine_diff_density_max 3.273
_refine_diff_density_min -1.581
_refine_diff_density_rms 0.125
_refine_ls_extinction_method none
_refine_ls_goodness_of_fit_ref 1.301
_refine_ls_hydrogen_treatment constr
_refine_ls_matrix_type full
_refine_ls_number_parameters 386
_refine_ls_number_reflns 6318
_refine_ls_number_restraints 0
_refine_ls_restrained_S_all 1.301
_refine_ls_R_factor_all 0.0621
_refine_ls_R_factor_gt 0.0299
_refine_ls_shift/su_max 0.001
_refine_ls_shift/su_mean 0.000
_refine_ls_structure_factor_coef Fsqd
_refine_ls_weighting_details 'calc w=1/[\s^2^(Fo^2^)+(0.0132P)^2^+26.0034P] where P=(Fo^2^+2Fc^2^)/3'
_refine_ls_weighting_scheme calc
_refine_ls_wR_factor_gt 0.0534
_refine_ls_wR_factor_ref 0.0686
_reflns_number_gt 4552
_reflns_number_total 6318
_reflns_threshold_expression >2sigma(I)
_cod_data_source_file b821128k.txt
_cod_data_source_block cvd271
_cod_original_sg_symbol_H-M Pbca
_cod_database_code 7104312

loop_
_symmetry_equiv_pos_as_xyz
'x, y, z'
'-x+1/2, -y, z+1/2'
'-x, y+1/2, -z+1/2'
'x+1/2, -y+1/2, -z'
'-x, -y, -z'
'x-1/2, y, -z-1/2'
'x, -y-1/2, z-1/2'
'-x-1/2, y-1/2, z'

loop_
_atom_site_label
_atom_site_type_symbol
_atom_site_fract_x
_atom_site_fract_y
_atom_site_fract_z
_atom_site_U_iso_or_equiv
_atom_site_adp_type
_atom_site_occupancy
_atom_site_symmetry_multiplicity
_atom_site_calc_flag
_atom_site_refinement_flags
_atom_site_disorder_assembly
_atom_site_disorder_group
Hf1 Hf 0.155356(9) 0.398606(10) 0.171593(9) 0.01321(6) Uani 1 1 d . . .
O11 O 0.07556(17) 0.32689(17) 0.12699(15) 0.0186(7) Uani 1 1 d . . .
C12 C 0.1121(3) 0.3186(3) 0.0750(2) 0.0186(11) Uani 1 1 d . . .
O12 O 0.08624(17) 0.28256(18) 0.02366(16) 0.0234(8) Uani 1 1 d . . .
C121 C 0.0145(2) 0.2522(3) 0.0299(2) 0.0245(12) Uani 1 1 d . . .
H121 H -0.0156 0.2846 0.0572 0.029 Uiso 1 1 calc R . .
C122 C -0.0151(3) 0.2493(4) -0.0385(3) 0.0391(15) Uani 1 1 d . . .
H12A H -0.0163 0.2976 -0.0569 0.059 Uiso 1 1 calc R . .
H12B H -0.0635 0.2296 -0.0373 0.059 Uiso 1 1 calc R . .
H12C H 0.0153 0.2187 -0.0656 0.059 Uiso 1 1 calc R . .
C123 C 0.0194(3) 0.1801(3) 0.0620(3) 0.0366(14) Uani 1 1 d . . .
H12D H 0.0520 0.1496 0.0370 0.055 Uiso 1 1 calc R . .
H12E H -0.0279 0.1581 0.0632 0.055 Uiso 1 1 calc R . .
H12F H 0.0375 0.1857 0.1066 0.055 Uiso 1 1 calc R . .
N13 N 0.1751(2) 0.3473(2) 0.07375(19) 0.0175(9) Uani 1 1 d . . .
C13 C 0.2185(3) 0.3468(3) 0.0145(2) 0.0220(11) Uani 1 1 d . . .
H13 H 0.2150 0.2984 -0.0059 0.026 Uiso 1 1 calc R . .
C131 C 0.2958(3) 0.3605(3) 0.0321(3) 0.0295(13) Uani 1 1 d . . .
H13A H 0.3001 0.4074 0.0530 0.044 Uiso 1 1 calc R . .
H13B H 0.3249 0.3593 -0.0075 0.044 Uiso 1 1 calc R . .
H13C H 0.3122 0.3234 0.0624 0.044 Uiso 1 1 calc R . .
C132 C 0.1923(3) 0.4020(3) -0.0345(2) 0.0301(12) Uani 1 1 d . . .
H13D H 0.1419 0.3933 -0.0442 0.045 Uiso 1 1 calc R . .
H13E H 0.2203 0.3982 -0.0748 0.045 Uiso 1 1 calc R . .
H13F H 0.1980 0.4500 -0.0161 0.045 Uiso 1 1 calc R . .
O21 O 0.26870(16) 0.37474(17) 0.19234(16) 0.0192(8) Uani 1 1 d . . .
C22 C 0.2525(2) 0.3210(3) 0.2278(2) 0.0178(10) Uani 1 1 d . . .
O22 O 0.30071(16) 0.28652(18) 0.26375(17) 0.0232(8) Uani 1 1 d . . .
C221 C 0.3755(2) 0.3081(3) 0.2591(2) 0.0208(11) Uani 1 1 d . . .
H221 H 0.3782 0.3611 0.2531 0.025 Uiso 1 1 calc R . .
C222 C 0.4080(3) 0.2716(3) 0.2010(3) 0.0286(13) Uani 1 1 d . . .
H22A H 0.4030 0.2197 0.2057 0.043 Uiso 1 1 calc R . .
H22B H 0.4587 0.2840 0.1981 0.043 Uiso 1 1 calc R . .
H22C H 0.3835 0.2872 0.1612 0.043 Uiso 1 1 calc R . .
C223 C 0.4082(3) 0.2884(3) 0.3237(3) 0.0281(12) Uani 1 1 d . . .
H22D H 0.3809 0.3107 0.3591 0.042 Uiso 1 1 calc R . .
H22E H 0.4575 0.3054 0.3251 0.042 Uiso 1 1 calc R . .
H22F H 0.4073 0.2364 0.3289 0.042 Uiso 1 1 calc R . .
N23 N 0.1856(2) 0.3019(2) 0.22915(19) 0.0175(9) Uani 1 1 d . . .
C23 C 0.1616(3) 0.2431(3) 0.2716(2) 0.0214(11) Uani 1 1 d . . .
H23 H 0.2014 0.2079 0.2757 0.026 Uiso 1 1 calc R . .
C231 C 0.0990(3) 0.2056(3) 0.2408(3) 0.0302(13) Uani 1 1 d . . .
H23A H 0.0603 0.2400 0.2337 0.045 Uiso 1 1 calc R . .
H23B H 0.0823 0.1674 0.2699 0.045 Uiso 1 1 calc R . .
H23C H 0.1135 0.1850 0.1989 0.045 Uiso 1 1 calc R . .
C232 C 0.1443(3) 0.2712(3) 0.3396(2) 0.0366(14) Uani 1 1 d . . .
H23D H 0.1855 0.2974 0.3567 0.055 Uiso 1 1 calc R . .
H23E H 0.1333 0.2309 0.3685 0.055 Uiso 1 1 calc R . .
H23F H 0.1031 0.3032 0.3372 0.055 Uiso 1 1 calc R . .
O31 O 0.06237(16) 0.40203(18) 0.24002(15) 0.0179(7) Uani 1 1 d . . .
C32 C 0.0935(3) 0.4477(3) 0.2770(2) 0.0194(11) Uani 1 1 d . . .
O32 O 0.06193(17) 0.47488(17) 0.32995(17) 0.0229(7) Uani 1 1 d . . .
C321 C -0.0085(3) 0.4486(3) 0.3489(3) 0.0251(12) Uani 1 1 d . . .
H321 H -0.0127 0.3968 0.3376 0.030 Uiso 1 1 calc R . .
C322 C -0.0652(3) 0.4898(3) 0.3144(3) 0.0397(15) Uani 1 1 d . . .
H32A H -0.0601 0.5408 0.3245 0.060 Uiso 1 1 calc R . .
H32B H -0.1122 0.4731 0.3289 0.060 Uiso 1 1 calc R . .
H32C H -0.0607 0.4826 0.2672 0.060 Uiso 1 1 calc R . .
C323 C -0.0113(3) 0.4575(4) 0.4218(3) 0.0406(16) Uani 1 1 d . . .
H32D H 0.0278 0.4305 0.4419 0.061 Uiso 1 1 calc R . .
H32E H -0.0570 0.4396 0.4383 0.061 Uiso 1 1 calc R . .
H32F H -0.0065 0.5083 0.4329 0.061 Uiso 1 1 calc R . .
N33 N 0.1584(2) 0.4662(2) 0.26151(18) 0.0168(8) Uani 1 1 d . . .
C33 C 0.1972(3) 0.5203(3) 0.3003(3) 0.0234(11) Uani 1 1 d . . .
H33 H 0.1885 0.5109 0.3477 0.028 Uiso 1 1 calc R . .
C331 C 0.1702(3) 0.5947(3) 0.2838(3) 0.0345(13) Uani 1 1 d . . .
H33A H 0.1807 0.6054 0.2380 0.052 Uiso 1 1 calc R . .
H33B H 0.1939 0.6298 0.3119 0.052 Uiso 1 1 calc R . .
H33C H 0.1186 0.5968 0.2910 0.052 Uiso 1 1 calc R . .
C332 C 0.2766(3) 0.5133(3) 0.2868(3) 0.0359(15) Uani 1 1 d . . .
H33D H 0.2931 0.4660 0.3008 0.054 Uiso 1 1 calc R . .
H33E H 0.3025 0.5504 0.3109 0.054 Uiso 1 1 calc R . .
H33F H 0.2853 0.5191 0.2399 0.054 Uiso 1 1 calc R . .
O41 O 0.21495(17) 0.48805(17) 0.12584(16) 0.0197(7) Uani 1 1 d . . .
C42 C 0.1581(3) 0.5176(2) 0.1048(2) 0.0191(10) Uani 1 1 d . . .
O42 O 0.16027(19) 0.57705(18) 0.06815(17) 0.0259(8) Uani 1 1 d . . .
C421 C 0.2299(3) 0.6048(3) 0.0496(3) 0.0309(12) Uani 1 1 d . . .
H421 H 0.2644 0.5642 0.0453 0.037 Uiso 1 1 calc R . .
C422 C 0.2557(4) 0.6557(4) 0.1011(3) 0.0471(16) Uani 1 1 d . . .
H42A H 0.2205 0.6939 0.1071 0.071 Uiso 1 1 calc R . .
H42B H 0.3013 0.6766 0.0875 0.071 Uiso 1 1 calc R . .
H42C H 0.2622 0.6299 0.1424 0.071 Uiso 1 1 calc R . .
C423 C 0.2191(4) 0.6395(4) -0.0166(3) 0.0500(18) Uani 1 1 d . . .
H42D H 0.2009 0.6039 -0.0475 0.075 Uiso 1 1 calc R . .
H42E H 0.2647 0.6583 -0.0325 0.075 Uiso 1 1 calc R . .
H42F H 0.1847 0.6787 -0.0125 0.075 Uiso 1 1 calc R . .
C43 C 0.0290(3) 0.5182(3) 0.0994(2) 0.0227(11) Uani 1 1 d . . .
H43 H 0.0347 0.5396 0.0550 0.027 Uiso 1 1 calc R . .
N43 N 0.0976(2) 0.4866(2) 0.11961(19) 0.0170(9) Uani 1 1 d . . .
C431 C 0.0082(3) 0.5771(3) 0.1471(3) 0.0310(13) Uani 1 1 d . . .
H43A H 0.0039 0.5570 0.1911 0.047 Uiso 1 1 calc R . .
H43B H -0.0376 0.5978 0.1339 0.047 Uiso 1 1 calc R . .
H43C H 0.0449 0.6144 0.1470 0.047 Uiso 1 1 calc R . .
C432 C -0.0274(3) 0.4607(3) 0.0964(3) 0.0312(13) Uani 1 1 d . . .
H43D H -0.0133 0.4243 0.0645 0.047 Uiso 1 1 calc R . .
H43E H -0.0729 0.4819 0.0833 0.047 Uiso 1 1 calc R . .
H43F H -0.0325 0.4386 0.1396 0.047 Uiso 1 1 calc R . .

loop_
_atom_site_aniso_label
_atom_site_aniso_U_11
_atom_site_aniso_U_22
_atom_site_aniso_U_33
_atom_site_aniso_U_23
_atom_site_aniso_U_13
_atom_site_aniso_U_12
Hf1 0.01205(9) 0.01366(9) 0.01391(9) 0.00019(9) -0.00020(8) -0.00003(8)
O11 0.0182(17) 0.0206(18) 0.0171(18) -0.0018(14) 0.0005(14) -0.0027(14)
C12 0.020(3) 0.020(3) 0.016(3) 0.003(2) 0.000(2) 0.005(2)
O12 0.0200(18) 0.032(2) 0.0185(18) -0.0080(16) 0.0008(15) -0.0063(15)
C121 0.017(2) 0.032(3) 0.025(3) -0.004(2) 0.000(2) -0.007(2)
C122 0.034(3) 0.056(4) 0.028(3) 0.002(3) -0.006(3) -0.018(3)
C123 0.041(4) 0.033(3) 0.036(3) -0.005(3) -0.005(3) -0.010(3)
N13 0.016(2) 0.021(2) 0.016(2) -0.0001(17) -0.0002(16) -0.0017(17)
C13 0.021(3) 0.026(3) 0.019(3) -0.002(2) 0.003(2) -0.001(2)
C131 0.020(3) 0.041(3) 0.028(3) 0.003(3) 0.008(2) 0.003(2)
C132 0.030(3) 0.038(3) 0.022(3) 0.006(3) 0.006(2) -0.001(3)
O21 0.0156(17) 0.0201(18) 0.0218(18) 0.0011(14) -0.0011(14) -0.0006(14)
C22 0.016(2) 0.020(3) 0.017(2) -0.003(2) 0.003(2) 0.003(2)
O22 0.0143(17) 0.027(2) 0.028(2) 0.0074(16) -0.0048(15) 0.0014(15)
C221 0.013(2) 0.024(3) 0.026(3) 0.001(2) -0.001(2) -0.004(2)
C222 0.023(3) 0.035(3) 0.028(3) -0.003(3) 0.001(2) 0.001(2)
C223 0.019(3) 0.036(3) 0.029(3) 0.000(3) -0.008(2) -0.001(2)
N23 0.0151(19) 0.019(2) 0.019(2) 0.0026(18) 0.0009(17) -0.0015(17)
C23 0.018(2) 0.024(3) 0.022(3) 0.008(2) 0.000(2) -0.001(2)
C231 0.027(3) 0.031(3) 0.033(3) 0.011(3) -0.003(2) -0.008(3)
C232 0.045(4) 0.041(3) 0.024(3) 0.007(3) 0.004(3) -0.008(3)
O31 0.0164(16) 0.0193(17) 0.0180(16) -0.0036(15) 0.0013(13) -0.0021(15)
C32 0.020(3) 0.021(3) 0.017(2) 0.000(2) -0.002(2) 0.002(2)
O32 0.0229(17) 0.0252(18) 0.0206(17) -0.0073(16) 0.0056(16) -0.0048(14)
C321 0.021(3) 0.021(3) 0.033(3) -0.008(2) 0.009(2) -0.001(2)
C322 0.027(3) 0.053(4) 0.039(4) 0.003(3) 0.002(3) 0.000(3)
C323 0.039(4) 0.053(4) 0.030(3) 0.009(3) 0.007(3) -0.007(3)
N33 0.016(2) 0.018(2) 0.017(2) -0.0014(16) -0.0001(18) -0.0015(18)
C33 0.020(3) 0.028(3) 0.022(3) -0.007(2) 0.001(2) -0.005(2)
C331 0.034(3) 0.024(3) 0.045(3) -0.005(3) 0.002(3) -0.005(3)
C332 0.023(3) 0.046(4) 0.039(3) -0.018(3) -0.005(3) -0.010(3)
O41 0.0169(17) 0.0187(18) 0.0235(19) 0.0025(15) -0.0006(15) -0.0012(14)
C42 0.026(3) 0.016(2) 0.015(2) -0.0008(19) 0.002(2) 0.000(2)
O42 0.0261(19) 0.0226(18) 0.0289(19) 0.0106(15) -0.0006(17) -0.0018(16)
C421 0.031(3) 0.028(3) 0.034(3) 0.008(3) 0.005(2) -0.005(3)
C422 0.047(4) 0.049(4) 0.045(4) 0.007(3) 0.000(3) -0.022(3)
C423 0.064(4) 0.049(4) 0.037(4) 0.020(3) -0.001(3) -0.021(4)
C43 0.023(3) 0.023(3) 0.023(3) 0.002(2) -0.004(2) 0.004(2)
N43 0.017(2) 0.017(2) 0.017(2) 0.0016(17) -0.0034(17) 0.0034(17)
C431 0.031(3) 0.028(3) 0.034(3) -0.003(2) -0.003(3) 0.009(2)
C432 0.024(3) 0.028(3) 0.042(3) 0.004(3) -0.012(3) 0.002(2)

loop_
_atom_type_symbol
_atom_type_description
_atom_type_scat_dispersion_real
_atom_type_scat_dispersion_imag
_atom_type_scat_source
C C 0.0033 0.0016 'International Tables Vol C Tables 4.2.6.8 and 6.1.1.4'
H H 0.0000 0.0000 'International Tables Vol C Tables 4.2.6.8 and 6.1.1.4'
N N 0.0061 0.0033 'International Tables Vol C Tables 4.2.6.8 and 6.1.1.4'
O O 0.0106 0.0060 'International Tables Vol C Tables 4.2.6.8 and 6.1.1.4'
Hf Hf -0.5830 6.1852 'International Tables Vol C Tables 4.2.6.8 and 6.1.1.4'

loop_
_geom_angle_atom_site_label_1
_geom_angle_atom_site_label_2
_geom_angle_atom_site_label_3
_geom_angle
_geom_angle_site_symmetry_1
_geom_angle_site_symmetry_3
_geom_angle_publ_flag
O11 Hf1 O21 127.46(12) . . ?
O11 Hf1 O41 128.67(12) . . ?
O21 Hf1 O41 75.47(12) . . ?
O11 Hf1 N23 84.17(13) . . ?
O21 Hf1 N23 59.43(13) . . ?
O41 Hf1 N23 134.89(13) . . ?
O11 Hf1 N33 134.59(13) . . ?
O21 Hf1 N33 86.06(13) . . ?
O41 Hf1 N33 84.74(13) . . ?
N23 Hf1 N33 90.96(14) . . ?
O11 Hf1 O31 75.40(11) . . ?
O21 Hf1 O31 129.36(11) . . ?
O41 Hf1 O31 129.43(12) . . ?
N23 Hf1 O31 83.72(13) . . ?
N33 Hf1 O31 59.20(13) . . ?
O11 Hf1 N43 85.52(13) . . ?
O21 Hf1 N43 134.75(13) . . ?
O41 Hf1 N43 59.28(12) . . ?
N23 Hf1 N43 165.78(14) . . ?
N33 Hf1 N43 89.32(14) . . ?
O31 Hf1 N43 84.22(13) . . ?
O11 Hf1 N13 59.00(13) . . ?
O21 Hf1 N13 85.78(13) . . ?
O41 Hf1 N13 82.10(13) . . ?
N23 Hf1 N13 94.75(14) . . ?
N33 Hf1 N13 165.91(14) . . ?
O31 Hf1 N13 134.23(12) . . ?
N43 Hf1 N13 88.29(14) . . ?
O11 Hf1 C22 108.64(13) . . ?
O21 Hf1 C22 29.40(13) . . ?
O41 Hf1 C22 104.76(13) . . ?
N23 Hf1 C22 30.16(14) . . ?
N33 Hf1 C22 86.15(14) . . ?
O31 Hf1 C22 106.57(13) . . ?
N43 Hf1 C22 163.79(15) . . ?
N13 Hf1 C22 92.34(14) . . ?
O11 Hf1 C12 29.24(13) . . ?
O21 Hf1 C12 109.16(13) . . ?
O41 Hf1 C12 105.58(13) . . ?
N23 Hf1 C12 90.84(14) . . ?
N33 Hf1 C12 163.17(14) . . ?
O31 Hf1 C12 104.41(13) . . ?
N43 Hf1 C12 84.89(14) . . ?
N13 Hf1 C12 29.84(14) . . ?
C22 Hf1 C12 103.51(14) . . ?
O11 Hf1 C42 108.30(14) . . ?
O21 Hf1 C42 104.68(14) . . ?
O41 Hf1 C42 29.21(13) . . ?
N23 Hf1 C42 164.09(15) . . ?
N33 Hf1 C42 87.09(14) . . ?
O31 Hf1 C42 108.59(14) . . ?
N43 Hf1 C42 30.08(14) . . ?
N13 Hf1 C42 83.89(14) . . ?
C22 Hf1 C42 133.94(16) . . ?
C12 Hf1 C42 95.58(14) . . ?
O11 Hf1 C32 104.68(13) . . ?
O21 Hf1 C32 109.81(13) . . ?
O41 Hf1 C32 107.87(14) . . ?
N23 Hf1 C32 87.81(14) . . ?
N33 Hf1 C32 29.92(14) . . ?
O31 Hf1 C32 29.31(13) . . ?
N43 Hf1 C32 85.36(14) . . ?
N13 Hf1 C32 162.98(14) . . ?
C22 Hf1 C32 98.16(14) . . ?
C12 Hf1 C32 133.52(15) . . ?
C42 Hf1 C32 98.14(15) . . ?
C12 O11 Hf1 93.1(3) . . ?
O11 C12 N13 117.1(4) . . ?
O11 C12 O12 121.4(4) . . ?
N13 C12 O12 121.6(4) . . ?
O11 C12 Hf1 57.6(2) . . ?
N13 C12 Hf1 59.6(3) . . ?
O12 C12 Hf1 174.8(3) . . ?
C12 O12 C121 117.4(4) . . ?
O12 C121 C123 109.2(4) . . ?
O12 C121 C122 105.8(4) . . ?
C123 C121 C122 113.3(5) . . ?
O12 C121 H121 109.5 . . ?
C123 C121 H121 109.5 . . ?
C122 C121 H121 109.5 . . ?
C121 C122 H12A 109.5 . . ?
C121 C122 H12B 109.5 . . ?
H12A C122 H12B 109.5 . . ?
C121 C122 H12C 109.5 . . ?
H12A C122 H12C 109.5 . . ?
H12B C122 H12C 109.5 . . ?
C121 C123 H12D 109.5 . . ?
C121 C123 H12E 109.5 . . ?
H12D C123 H12E 109.5 . . ?
C121 C123 H12F 109.5 . . ?
H12D C123 H12F 109.5 . . ?
H12E C123 H12F 109.5 . . ?
C12 N13 C13 121.4(4) . . ?
C12 N13 Hf1 90.5(3) . . ?
C13 N13 Hf1 146.4(3) . . ?
N13 C13 C131 109.5(4) . . ?
N13 C13 C132 111.3(4) . . ?
C131 C13 C132 110.6(4) . . ?
N13 C13 H13 108.4 . . ?
C131 C13 H13 108.4 . . ?
C132 C13 H13 108.4 . . ?
C13 C131 H13A 109.5 . . ?
C13 C131 H13B 109.5 . . ?
H13A C131 H13B 109.5 . . ?
C13 C131 H13C 109.5 . . ?
H13A C131 H13C 109.5 . . ?
H13B C131 H13C 109.5 . . ?
C13 C132 H13D 109.5 . . ?
C13 C132 H13E 109.5 . . ?
H13D C132 H13E 109.5 . . ?
C13 C132 H13F 109.5 . . ?
H13D C132 H13F 109.5 . . ?
H13E C132 H13F 109.5 . . ?
C22 O21 Hf1 92.3(3) . . ?
O21 C22 N23 117.1(4) . . ?
O21 C22 O22 122.3(4) . . ?
N23 C22 O22 120.6(4) . . ?
O21 C22 Hf1 58.3(2) . . ?
N23 C22 Hf1 59.1(3) . . ?
O22 C22 Hf1 172.3(3) . . ?
C22 O22 C221 118.8(4) . . ?
O22 C221 C223 105.5(4) . . ?
O22 C221 C222 108.3(4) . . ?
C223 C221 C222 114.8(4) . . ?
O22 C221 H221 109.4 . . ?
C223 C221 H221 109.4 . . ?
C222 C221 H221 109.4 . . ?
C221 C222 H22A 109.5 . . ?
C221 C222 H22B 109.5 . . ?
H22A C222 H22B 109.5 . . ?
C221 C222 H22C 109.5 . . ?
H22A C222 H22C 109.5 . . ?
H22B C222 H22C 109.5 . . ?
C221 C223 H22D 109.5 . . ?
C221 C223 H22E 109.5 . . ?
H22D C223 H22E 109.5 . . ?
C221 C223 H22F 109.5 . . ?
H22D C223 H22F 109.5 . . ?
H22E C223 H22F 109.5 . . ?
C22 N23 C23 120.7(4) . . ?
C22 N23 Hf1 90.7(3) . . ?
C23 N23 Hf1 147.1(3) . . ?
N23 C23 C231 109.8(4) . . ?
N23 C23 C232 110.3(4) . . ?
C231 C23 C232 112.2(4) . . ?
N23 C23 H23 108.1 . . ?
C231 C23 H23 108.1 . . ?
C232 C23 H23 108.1 . . ?
C23 C231 H23A 109.5 . . ?
C23 C231 H23B 109.5 . . ?
H23A C231 H23B 109.5 . . ?
C23 C231 H23C 109.5 . . ?
H23A C231 H23C 109.5 . . ?
H23B C231 H23C 109.5 . . ?
C23 C232 H23D 109.5 . . ?
C23 C232 H23E 109.5 . . ?
H23D C232 H23E 109.5 . . ?
C23 C232 H23F 109.5 . . ?
H23D C232 H23F 109.5 . . ?
H23E C232 H23F 109.5 . . ?
C32 O31 Hf1 91.9(3) . . ?
O31 C32 N33 117.3(4) . . ?
O31 C32 O32 122.1(4) . . ?
N33 C32 O32 120.6(4) . . ?
O31 C32 Hf1 58.7(2) . . ?
N33 C32 Hf1 58.6(2) . . ?
O32 C32 Hf1 178.2(3) . . ?
C32 O32 C321 119.2(4) . . ?
O32 C321 C322 110.2(4) . . ?
O32 C321 C323 104.9(4) . . ?
C322 C321 C323 112.9(5) . . ?
O32 C321 H321 109.6 . . ?
C322 C321 H321 109.6 . . ?
C323 C321 H321 109.6 . . ?
C321 C322 H32A 109.5 . . ?
C321 C322 H32B 109.5 . . ?
H32A C322 H32B 109.5 . . ?
C321 C322 H32C 109.5 . . ?
H32A C322 H32C 109.5 . . ?
H32B C322 H32C 109.5 . . ?
C321 C323 H32D 109.5 . . ?
C321 C323 H32E 109.5 . . ?
H32D C323 H32E 109.5 . . ?
C321 C323 H32F 109.5 . . ?
H32D C323 H32F 109.5 . . ?
H32E C323 H32F 109.5 . . ?
C32 N33 C33 120.7(4) . . ?
C32 N33 Hf1 91.5(3) . . ?
C33 N33 Hf1 147.4(3) . . ?
N33 C33 C331 110.1(4) . . ?
N33 C33 C332 109.0(4) . . ?
C331 C33 C332 111.4(5) . . ?
N33 C33 H33 108.8 . . ?
C331 C33 H33 108.8 . . ?
C332 C33 H33 108.8 . . ?
C33 C331 H33A 109.5 . . ?
C33 C331 H33B 109.5 . . ?
H33A C331 H33B 109.5 . . ?
C33 C331 H33C 109.5 . . ?
H33A C331 H33C 109.5 . . ?
H33B C331 H33C 109.5 . . ?
C33 C332 H33D 109.5 . . ?
C33 C332 H33E 109.5 . . ?
H33D C332 H33E 109.5 . . ?
C33 C332 H33F 109.5 . . ?
H33D C332 H33F 109.5 . . ?
H33E C332 H33F 109.5 . . ?
C42 O41 Hf1 92.7(3) . . ?
O41 C42 N43 117.0(4) . . ?
O41 C42 O42 121.5(4) . . ?
N43 C42 O42 121.5(4) . . ?
O41 C42 Hf1 58.1(2) . . ?
N43 C42 Hf1 59.0(2) . . ?
O42 C42 Hf1 177.5(3) . . ?
C42 O42 C421 117.9(4) . . ?
O42 C421 C422 109.3(4) . . ?
O42 C421 C423 105.4(4) . . ?
C422 C421 C423 113.5(5) . . ?
O42 C421 H421 109.5 . . ?
C422 C421 H421 109.5 . . ?
C423 C421 H421 109.5 . . ?
C421 C422 H42A 109.5 . . ?
C421 C422 H42B 109.5 . . ?
H42A C422 H42B 109.5 . . ?
C421 C422 H42C 109.5 . . ?
H42A C422 H42C 109.5 . . ?
H42B C422 H42C 109.5 . . ?
C421 C423 H42D 109.5 . . ?
C421 C423 H42E 109.5 . . ?
H42D C423 H42E 109.5 . . ?
C421 C423 H42F 109.5 . . ?
H42D C423 H42F 109.5 . . ?
H42E C423 H42F 109.5 . . ?
N43 C43 C432 109.7(4) . . ?
N43 C43 C431 109.5(4) . . ?
C432 C43 C431 111.2(4) . . ?
N43 C43 H43 108.8 . . ?
C432 C43 H43 108.8 . . ?
C431 C43 H43 108.8 . . ?
C42 N43 C43 120.9(4) . . ?
C42 N43 Hf1 90.9(3) . . ?
C43 N43 Hf1 148.2(3) . . ?
C43 C431 H43A 109.5 . . ?
C43 C431 H43B 109.5 . . ?
H43A C431 H43B 109.5 . . ?
C43 C431 H43C 109.5 . . ?
H43A C431 H43C 109.5 . . ?
H43B C431 H43C 109.5 . . ?
C43 C432 H43D 109.5 . . ?
C43 C432 H43E 109.5 . . ?
H43D C432 H43E 109.5 . . ?
C43 C432 H43F 109.5 . . ?
H43D C432 H43F 109.5 . . ?
H43E C432 H43F 109.5 . . ?

loop_
_geom_bond_atom_site_label_1
_geom_bond_atom_site_label_2
_geom_bond_distance
_geom_bond_site_symmetry_2
_geom_bond_publ_flag
Hf1 O11 2.208(3) . ?
Hf1 O21 2.214(3) . ?
Hf1 O41 2.219(3) . ?
Hf1 N23 2.231(4) . ?
Hf1 N33 2.234(4) . ?
Hf1 O31 2.238(3) . ?
Hf1 N43 2.240(4) . ?
Hf1 N13 2.252(4) . ?
Hf1 C22 2.599(5) . ?
Hf1 C12 2.609(5) . ?
Hf1 C42 2.612(5) . ?
Hf1 C32 2.617(5) . ?
O11 C12 1.277(5) . ?
C12 N13 1.298(6) . ?
C12 O12 1.339(6) . ?
O12 C121 1.466(5) . ?
C121 C123 1.502(8) . ?
C121 C122 1.506(7) . ?
C121 H121 1.0000 . ?
C122 H12A 0.9800 . ?
C122 H12B 0.9800 . ?
C122 H12C 0.9800 . ?
C123 H12D 0.9800 . ?
C123 H12E 0.9800 . ?
C123 H12F 0.9800 . ?
N13 C13 1.460(6) . ?
C13 C131 1.514(7) . ?
C13 C132 1.520(7) . ?
C13 H13 1.0000 . ?
C131 H13A 0.9800 . ?
C131 H13B 0.9800 . ?
C131 H13C 0.9800 . ?
C132 H13D 0.9800 . ?
C132 H13E 0.9800 . ?
C132 H13F 0.9800 . ?
O21 C22 1.277(6) . ?
C22 N23 1.306(6) . ?
C22 O22 1.332(6) . ?
O22 C221 1.462(5) . ?
C221 C223 1.502(7) . ?
C221 C222 1.503(7) . ?
C221 H221 1.0000 . ?
C222 H22A 0.9800 . ?
C222 H22B 0.9800 . ?
C222 H22C 0.9800 . ?
C223 H22D 0.9800 . ?
C223 H22E 0.9800 . ?
C223 H22F 0.9800 . ?
N23 C23 1.473(6) . ?
C23 C231 1.506(7) . ?
C23 C232 1.521(7) . ?
C23 H23 1.0000 . ?
C231 H23A 0.9800 . ?
C231 H23B 0.9800 . ?
C231 H23C 0.9800 . ?
C232 H23D 0.9800 . ?
C232 H23E 0.9800 . ?
C232 H23F 0.9800 . ?
O31 C32 1.282(6) . ?
C32 N33 1.305(6) . ?
C32 O32 1.336(6) . ?
O32 C321 1.462(6) . ?
C321 C322 1.491(7) . ?
C321 C323 1.503(7) . ?
C321 H321 1.0000 . ?
C322 H32A 0.9800 . ?
C322 H32B 0.9800 . ?
C322 H32C 0.9800 . ?
C323 H32D 0.9800 . ?
C323 H32E 0.9800 . ?
C323 H32F 0.9800 . ?
N33 C33 1.478(6) . ?
C33 C331 1.518(7) . ?
C33 C332 1.520(7) . ?
C33 H33 1.0000 . ?
C331 H33A 0.9800 . ?
C331 H33B 0.9800 . ?
C331 H33C 0.9800 . ?
C332 H33D 0.9800 . ?
C332 H33E 0.9800 . ?
C332 H33F 0.9800 . ?
O41 C42 1.276(6) . ?
C42 N43 1.309(6) . ?
C42 O42 1.342(5) . ?
O42 C421 1.456(6) . ?
C421 C422 1.502(8) . ?
C421 C423 1.515(8) . ?
C421 H421 1.0000 . ?
C422 H42A 0.9800 . ?
C422 H42B 0.9800 . ?
C422 H42C 0.9800 . ?
C423 H42D 0.9800 . ?
C423 H42E 0.9800 . ?
C423 H42F 0.9800 . ?
C43 N43 1.475(6) . ?
C43 C432 1.509(7) . ?
C43 C431 1.522(7) . ?
C43 H43 1.0000 . ?
C431 H43A 0.9800 . ?
C431 H43B 0.9800 . ?
C431 H43C 0.9800 . ?
C432 H43D 0.9800 . ?
C432 H43E 0.9800 . ?
C432 H43F 0.9800 . ?

loop_
_geom_torsion_atom_site_label_1
_geom_torsion_atom_site_label_2
_geom_torsion_atom_site_label_3
_geom_torsion_atom_site_label_4
_geom_torsion
_geom_torsion_site_symmetry_1
_geom_torsion_site_symmetry_2
_geom_torsion_site_symmetry_3
_geom_torsion_site_symmetry_4
_geom_torsion_publ_flag
O21 Hf1 O11 C12 -58.5(3) . . . . ?
O41 Hf1 O11 C12 43.5(3) . . . . ?
N23 Hf1 O11 C12 -102.3(3) . . . . ?
N33 Hf1 O11 C12 172.1(3) . . . . ?
O31 Hf1 O11 C12 172.7(3) . . . . ?
N43 Hf1 O11 C12 87.5(3) . . . . ?
N13 Hf1 O11 C12 -3.2(3) . . . . ?
C22 Hf1 O11 C12 -84.4(3) . . . . ?
C42 Hf1 O11 C12 67.6(3) . . . . ?
C32 Hf1 O11 C12 171.5(3) . . . . ?
Hf1 O11 C12 N13 5.3(4) . . . . ?
Hf1 O11 C12 O12 -174.0(4) . . . . ?
O21 Hf1 C12 O11 134.2(2) . . . . ?
O41 Hf1 C12 O11 -146.1(2) . . . . ?
N23 Hf1 C12 O11 76.4(3) . . . . ?
N33 Hf1 C12 O11 -19.7(6) . . . . ?
O31 Hf1 C12 O11 -7.3(3) . . . . ?
N43 Hf1 C12 O11 -90.0(3) . . . . ?
N13 Hf1 C12 O11 174.5(4) . . . . ?
C22 Hf1 C12 O11 104.1(3) . . . . ?
C42 Hf1 C12 O11 -118.1(3) . . . . ?
C32 Hf1 C12 O11 -11.3(4) . . . . ?
O11 Hf1 C12 N13 -174.5(4) . . . . ?
O21 Hf1 C12 N13 -40.3(3) . . . . ?
O41 Hf1 C12 N13 39.4(3) . . . . ?
N23 Hf1 C12 N13 -98.1(3) . . . . ?
N33 Hf1 C12 N13 165.8(4) . . . . ?
O31 Hf1 C12 N13 178.2(3) . . . . ?
N43 Hf1 C12 N13 95.5(3) . . . . ?
C22 Hf1 C12 N13 -70.4(3) . . . . ?
C42 Hf1 C12 N13 67.3(3) . . . . ?
C32 Hf1 C12 N13 174.1(3) . . . . ?
O11 Hf1 C12 O12 81(4) . . . . ?
O21 Hf1 C12 O12 -145(4) . . . . ?
O41 Hf1 C12 O12 -66(4) . . . . ?
N23 Hf1 C12 O12 157(4) . . . . ?
N33 Hf1 C12 O12 61(4) . . . . ?
O31 Hf1 C12 O12 73(4) . . . . ?
N43 Hf1 C12 O12 -9(4) . . . . ?
N13 Hf1 C12 O12 -105(4) . . . . ?
C22 Hf1 C12 O12 -175(4) . . . . ?
C42 Hf1 C12 O12 -38(4) . . . . ?
C32 Hf1 C12 O12 69(4) . . . . ?
O11 C12 O12 C121 -0.7(6) . . . . ?
N13 C12 O12 C121 -179.9(4) . . . . ?
Hf1 C12 O12 C121 -78(4) . . . . ?
C12 O12 C121 C123 -85.6(5) . . . . ?
C12 O12 C121 C122 152.2(4) . . . . ?
O11 C12 N13 C13 -174.1(4) . . . . ?
O12 C12 N13 C13 5.1(7) . . . . ?
Hf1 C12 N13 C13 -168.9(5) . . . . ?
O11 C12 N13 Hf1 -5.2(4) . . . . ?
O12 C12 N13 Hf1 174.1(4) . . . . ?
O11 Hf1 N13 C12 3.1(3) . . . . ?
O21 Hf1 N13 C12 142.2(3) . . . . ?
O41 Hf1 N13 C12 -141.9(3) . . . . ?
N23 Hf1 N13 C12 83.4(3) . . . . ?
N33 Hf1 N13 C12 -163.0(5) . . . . ?
O31 Hf1 N13 C12 -2.5(4) . . . . ?
N43 Hf1 N13 C12 -82.7(3) . . . . ?
C22 Hf1 N13 C12 113.5(3) . . . . ?
C42 Hf1 N13 C12 -112.5(3) . . . . ?
C32 Hf1 N13 C12 -14.7(6) . . . . ?
O11 Hf1 N13 C13 165.9(6) . . . . ?
O21 Hf1 N13 C13 -55.1(6) . . . . ?
O41 Hf1 N13 C13 20.8(6) . . . . ?
N23 Hf1 N13 C13 -113.9(6) . . . . ?
N33 Hf1 N13 C13 -0.3(10) . . . . ?
O31 Hf1 N13 C13 160.3(5) . . . . ?
N43 Hf1 N13 C13 80.1(6) . . . . ?
C22 Hf1 N13 C13 -83.7(6) . . . . ?
C12 Hf1 N13 C13 162.8(7) . . . . ?
C42 Hf1 N13 C13 50.2(6) . . . . ?
C32 Hf1 N13 C13 148.1(6) . . . . ?
C12 N13 C13 C131 -161.2(4) . . . . ?
Hf1 N13 C13 C131 39.1(7) . . . . ?
C12 N13 C13 C132 76.2(6) . . . . ?
Hf1 N13 C13 C132 -83.5(6) . . . . ?
O11 Hf1 O21 C22 -57.4(3) . . . . ?
O41 Hf1 O21 C22 174.7(3) . . . . ?
N23 Hf1 O21 C22 -4.3(3) . . . . ?
N33 Hf1 O21 C22 89.1(3) . . . . ?
O31 Hf1 O21 C22 45.2(3) . . . . ?
N43 Hf1 O21 C22 174.3(3) . . . . ?
N13 Hf1 O21 C22 -102.4(3) . . . . ?
C12 Hf1 O21 C22 -83.5(3) . . . . ?
C42 Hf1 O21 C22 175.1(3) . . . . ?
C32 Hf1 O21 C22 70.6(3) . . . . ?
Hf1 O21 C22 N23 7.1(4) . . . . ?
Hf1 O21 C22 O22 -171.0(4) . . . . ?
O11 Hf1 C22 O21 135.1(2) . . . . ?
O41 Hf1 C22 O21 -5.3(3) . . . . ?
N23 Hf1 C22 O21 172.6(4) . . . . ?
N33 Hf1 C22 O21 -88.8(3) . . . . ?
O31 Hf1 C22 O21 -145.1(2) . . . . ?
N43 Hf1 C22 O21 -14.7(7) . . . . ?
N13 Hf1 C22 O21 77.2(3) . . . . ?
C12 Hf1 C22 O21 105.1(3) . . . . ?
C42 Hf1 C22 O21 -6.6(3) . . . . ?
C32 Hf1 C22 O21 -116.3(3) . . . . ?
O11 Hf1 C22 N23 -37.5(3) . . . . ?
O21 Hf1 C22 N23 -172.6(4) . . . . ?
O41 Hf1 C22 N23 -177.9(3) . . . . ?
N33 Hf1 C22 N23 98.6(3) . . . . ?
O31 Hf1 C22 N23 42.3(3) . . . . ?
N43 Hf1 C22 N23 172.7(4) . . . . ?
N13 Hf1 C22 N23 -95.4(3) . . . . ?
C12 Hf1 C22 N23 -67.5(3) . . . . ?
C42 Hf1 C22 N23 -179.2(3) . . . . ?
C32 Hf1 C22 N23 71.1(3) . . . . ?
O11 Hf1 C22 O22 -128(3) . . . . ?
O21 Hf1 C22 O22 97(3) . . . . ?
O41 Hf1 C22 O22 92(3) . . . . ?
N23 Hf1 C22 O22 -91(3) . . . . ?
N33 Hf1 C22 O22 8(3) . . . . ?
O31 Hf1 C22 O22 -48(3) . . . . ?
N43 Hf1 C22 O22 82(3) . . . . ?
N13 Hf1 C22 O22 174(3) . . . . ?
C12 Hf1 C22 O22 -158(3) . . . . ?
C42 Hf1 C22 O22 90(3) . . . . ?
C32 Hf1 C22 O22 -19(3) . . . . ?
O21 C22 O22 C221 -3.9(6) . . . . ?
N23 C22 O22 C221 178.0(4) . . . . ?
Hf1 C22 O22 C221 -96(3) . . . . ?
C22 O22 C221 C223 153.0(4) . . . . ?
C22 O22 C221 C222 -83.6(5) . . . . ?
O21 C22 N23 C23 -176.6(4) . . . . ?
O22 C22 N23 C23 1.6(7) . . . . ?
Hf1 C22 N23 C23 -169.5(5) . . . . ?
O21 C22 N23 Hf1 -7.1(4) . . . . ?
O22 C22 N23 Hf1 171.1(4) . . . . ?
O11 Hf1 N23 C22 144.6(3) . . . . ?
O21 Hf1 N23 C22 4.2(3) . . . . ?
O41 Hf1 N23 C22 2.9(4) . . . . ?
N33 Hf1 N23 C22 -80.6(3) . . . . ?
O31 Hf1 N23 C22 -139.5(3) . . . . ?
N43 Hf1 N23 C22 -171.7(5) . . . . ?
N13 Hf1 N23 C22 86.5(3) . . . . ?
C12 Hf1 N23 C22 116.1(3) . . . . ?
C42 Hf1 N23 C22 2.1(7) . . . . ?
C32 Hf1 N23 C22 -110.4(3) . . . . ?
O11 Hf1 N23 C23 -52.2(6) . . . . ?
O21 Hf1 N23 C23 167.4(6) . . . . ?
O41 Hf1 N23 C23 166.1(5) . . . . ?
N33 Hf1 N23 C23 82.6(6) . . . . ?
O31 Hf1 N23 C23 23.7(6) . . . . ?
N43 Hf1 N23 C23 -8.5(10) . . . . ?
N13 Hf1 N23 C23 -110.3(6) . . . . ?
C22 Hf1 N23 C23 163.2(7) . . . . ?
C12 Hf1 N23 C23 -80.7(6) . . . . ?
C42 Hf1 N23 C23 165.3(5) . . . . ?
C32 Hf1 N23 C23 52.8(6) . . . . ?
C22 N23 C23 C231 -149.3(5) . . . . ?
Hf1 N23 C23 C231 50.4(7) . . . . ?
C22 N23 C23 C232 86.6(5) . . . . ?
Hf1 N23 C23 C232 -73.8(7) . . . . ?
O11 Hf1 O31 C32 -177.7(3) . . . . ?
O21 Hf1 O31 C32 55.5(3) . . . . ?
O41 Hf1 O31 C32 -49.2(3) . . . . ?
N23 Hf1 O31 C32 96.7(3) . . . . ?
N33 Hf1 O31 C32 1.9(3) . . . . ?
N43 Hf1 O31 C32 -90.8(3) . . . . ?
N13 Hf1 O31 C32 -172.7(3) . . . . ?
C22 Hf1 O31 C32 76.8(3) . . . . ?
C12 Hf1 O31 C32 -174.0(3) . . . . ?
C42 Hf1 O31 C32 -72.9(3) . . . . ?
Hf1 O31 C32 N33 -3.1(4) . . . . ?
Hf1 O31 C32 O32 178.1(4) . . . . ?
O11 Hf1 C32 O31 2.3(3) . . . . ?
O21 Hf1 C32 O31 -137.4(2) . . . . ?
O41 Hf1 C32 O31 142.1(2) . . . . ?
N23 Hf1 C32 O31 -81.1(3) . . . . ?
N33 Hf1 C32 O31 -176.8(4) . . . . ?
N43 Hf1 C32 O31 86.5(3) . . . . ?
N13 Hf1 C32 O31 18.0(6) . . . . ?
C22 Hf1 C32 O31 -109.5(3) . . . . ?
C12 Hf1 C32 O31 8.0(4) . . . . ?
C42 Hf1 C32 O31 113.8(3) . . . . ?
O11 Hf1 C32 N33 179.1(3) . . . . ?
O21 Hf1 C32 N33 39.4(3) . . . . ?
O41 Hf1 C32 N33 -41.1(3) . . . . ?
N23 Hf1 C32 N33 95.7(3) . . . . ?
O31 Hf1 C32 N33 176.8(4) . . . . ?
N43 Hf1 C32 N33 -96.7(3) . . . . ?
N13 Hf1 C32 N33 -165.2(4) . . . . ?
C22 Hf1 C32 N33 67.3(3) . . . . ?
C12 Hf1 C32 N33 -175.2(3) . . . . ?
C42 Hf1 C32 N33 -69.4(3) . . . . ?
O11 Hf1 C32 O32 -116(11) . . . . ?
O21 Hf1 C32 O32 104(11) . . . . ?
O41 Hf1 C32 O32 24(11) . . . . ?
N23 Hf1 C32 O32 161(11) . . . . ?
N33 Hf1 C32 O32 65(11) . . . . ?
O31 Hf1 C32 O32 -118(11) . . . . ?
N43 Hf1 C32 O32 -32(11) . . . . ?
N13 Hf1 C32 O32 -100(11) . . . . ?
C22 Hf1 C32 O32 132(11) . . . . ?
C12 Hf1 C32 O32 -110(11) . . . . ?
C42 Hf1 C32 O32 -4(11) . . . . ?
O31 C32 O32 C321 3.8(7) . . . . ?
N33 C32 O32 C321 -174.9(4) . . . . ?
Hf1 C32 O32 C321 121(11) . . . . ?
C32 O32 C321 C322 -87.1(5) . . . . ?
C32 O32 C321 C323 151.1(4) . . . . ?
O31 C32 N33 C33 178.0(4) . . . . ?
O32 C32 N33 C33 -3.2(7) . . . . ?
Hf1 C32 N33 C33 174.9(5) . . . . ?
O31 C32 N33 Hf1 3.1(4) . . . . ?
O32 C32 N33 Hf1 -178.1(4) . . . . ?
O11 Hf1 N33 C32 -1.2(4) . . . . ?
O21 Hf1 N33 C32 -143.2(3) . . . . ?
O41 Hf1 N33 C32 141.1(3) . . . . ?
N23 Hf1 N33 C32 -83.9(3) . . . . ?
O31 Hf1 N33 C32 -1.8(3) . . . . ?
N43 Hf1 N33 C32 81.9(3) . . . . ?
N13 Hf1 N33 C32 162.1(5) . . . . ?
C22 Hf1 N33 C32 -113.7(3) . . . . ?
C12 Hf1 N33 C32 12.2(6) . . . . ?
C42 Hf1 N33 C32 111.9(3) . . . . ?
O11 Hf1 N33 C33 -173.1(5) . . . . ?
O21 Hf1 N33 C33 44.9(6) . . . . ?
O41 Hf1 N33 C33 -30.9(6) . . . . ?
N23 Hf1 N33 C33 104.2(6) . . . . ?
O31 Hf1 N33 C33 -173.7(6) . . . . ?
N43 Hf1 N33 C33 -90.1(6) . . . . ?
N13 Hf1 N33 C33 -9.9(10) . . . . ?
C22 Hf1 N33 C33 74.4(6) . . . . ?
C12 Hf1 N33 C33 -159.7(5) . . . . ?
C42 Hf1 N33 C33 -60.0(6) . . . . ?
C32 Hf1 N33 C33 -171.9(7) . . . . ?
C32 N33 C33 C331 -76.3(6) . . . . ?
Hf1 N33 C33 C331 94.2(6) . . . . ?
C32 N33 C33 C332 161.2(5) . . . . ?
Hf1 N33 C33 C332 -28.2(8) . . . . ?
O11 Hf1 O41 C42 52.6(3) . . . . ?
O21 Hf1 O41 C42 179.3(3) . . . . ?
N23 Hf1 O41 C42 -179.6(3) . . . . ?
N33 Hf1 O41 C42 -93.4(3) . . . . ?
O31 Hf1 O41 C42 -51.3(3) . . . . ?
N43 Hf1 O41 C42 -1.1(3) . . . . ?
N13 Hf1 O41 C42 91.6(3) . . . . ?
C22 Hf1 O41 C42 -178.1(3) . . . . ?
C12 Hf1 O41 C42 73.0(3) . . . . ?
C32 Hf1 O41 C42 -74.2(3) . . . . ?
Hf1 O41 C42 N43 1.8(4) . . . . ?
Hf1 O41 C42 O42 -177.2(4) . . . . ?
O11 Hf1 C42 O41 -139.2(2) . . . . ?
O21 Hf1 C42 O41 -0.7(3) . . . . ?
N23 Hf1 C42 O41 1.1(7) . . . . ?
N33 Hf1 C42 O41 84.4(3) . . . . ?
O31 Hf1 C42 O41 140.5(2) . . . . ?
N43 Hf1 C42 O41 178.1(4) . . . . ?
N13 Hf1 C42 O41 -84.7(3) . . . . ?
C22 Hf1 C42 O41 2.6(4) . . . . ?
C12 Hf1 C42 O41 -112.2(3) . . . . ?
C32 Hf1 C42 O41 112.3(3) . . . . ?
O11 Hf1 C42 N43 42.7(3) . . . . ?
O21 Hf1 C42 N43 -178.8(3) . . . . ?
O41 Hf1 C42 N43 -178.1(4) . . . . ?
N23 Hf1 C42 N43 -176.9(5) . . . . ?
N33 Hf1 C42 N43 -93.7(3) . . . . ?
O31 Hf1 C42 N43 -37.6(3) . . . . ?
N13 Hf1 C42 N43 97.2(3) . . . . ?
C22 Hf1 C42 N43 -175.5(3) . . . . ?
C12 Hf1 C42 N43 69.7(3) . . . . ?
C32 Hf1 C42 N43 -65.8(3) . . . . ?
O11 Hf1 C42 O42 -60(9) . . . . ?
O21 Hf1 C42 O42 79(9) . . . . ?
O41 Hf1 C42 O42 79(9) . . . . ?
N23 Hf1 C42 O42 81(9) . . . . ?
N33 Hf1 C42 O42 164(9) . . . . ?
O31 Hf1 C42 O42 -140(9) . . . . ?
N43 Hf1 C42 O42 -102(9) . . . . ?
N13 Hf1 C42 O42 -5(9) . . . . ?
C22 Hf1 C42 O42 82(9) . . . . ?
C12 Hf1 C42 O42 -33(9) . . . . ?
C32 Hf1 C42 O42 -168(9) . . . . ?
O41 C42 O42 C421 3.8(6) . . . . ?
N43 C42 O42 C421 -175.2(4) . . . . ?
Hf1 C42 O42 C421 -74(9) . . . . ?
C42 O42 C421 C422 -89.2(6) . . . . ?
C42 O42 C421 C423 148.4(5) . . . . ?
O41 C42 N43 C43 177.8(4) . . . . ?
O42 C42 N43 C43 -3.2(7) . . . . ?
Hf1 C42 N43 C43 179.6(5) . . . . ?
O41 C42 N43 Hf1 -1.8(4) . . . . ?
O42 C42 N43 Hf1 177.2(4) . . . . ?
C432 C43 N43 C42 156.2(4) . . . . ?
C431 C43 N43 C42 -81.4(5) . . . . ?
C432 C43 N43 Hf1 -24.5(8) . . . . ?
C431 C43 N43 Hf1 97.8(6) . . . . ?
O11 Hf1 N43 C42 -139.8(3) . . . . ?
O21 Hf1 N43 C42 1.6(4) . . . . ?
O41 Hf1 N43 C42 1.1(2) . . . . ?
N23 Hf1 N43 C42 176.6(5) . . . . ?
N33 Hf1 N43 C42 85.4(3) . . . . ?
O31 Hf1 N43 C42 144.5(3) . . . . ?
N13 Hf1 N43 C42 -80.7(3) . . . . ?
C22 Hf1 N43 C42 11.7(7) . . . . ?
C12 Hf1 N43 C42 -110.4(3) . . . . ?
C32 Hf1 N43 C42 115.1(3) . . . . ?
O11 Hf1 N43 C43 40.9(6) . . . . ?
O21 Hf1 N43 C43 -177.7(5) . . . . ?
O41 Hf1 N43 C43 -178.3(6) . . . . ?
N23 Hf1 N43 C43 -2.8(10) . . . . ?
N33 Hf1 N43 C43 -94.0(6) . . . . ?
O31 Hf1 N43 C43 -34.9(6) . . . . ?
N13 Hf1 N43 C43 99.9(6) . . . . ?
C22 Hf1 N43 C43 -167.6(5) . . . . ?
C12 Hf1 N43 C43 70.2(6) . . . . ?
C42 Hf1 N43 C43 -179.3(8) . . . . ?
C32 Hf1 N43 C43 -64.3(6) . . . . ?
